data_9012814
loop_
_publ_author_name
'Baerlocher, C.'
'Meier, W. M.'

_publ_section_title
;
 Synthese und kristallstruktur von tetramethylammonium-gismondin
;
_journal_name_full 'Helvetica Chimica Acta'
_journal_page_first 1285
_journal_page_last 1293
_journal_paper_doi 10.1002/hlca.19700530605
_journal_volume 53
_journal_year 1970
_chemical_compound_source Synthetic
_chemical_formula_structural (CH3)4NAlSi3O8*H2O
_chemical_formula_sum 'C4 Al N O8 Si3'
_space_group_IT_number 141
_symmetry_space_group_name_Hall '-I 4bd 2'
_symmetry_space_group_name_H-M 'I 41/a m d :2'
_cell_angle_alpha 90
_cell_angle_beta 90
_cell_angle_gamma 90
_cell_length_a 10.457
_cell_length_b 10.457
_cell_length_c 9.730
_cell_formula_units_Z 4
_cell_volume 1063.964
_database_code_amcsd 0012671
_exptl_crystal_density_diffrn 1.881
_cod_original_sg_symbol_H-M 'I 41/a m d'
_cod_original_formula_sum 'C4 N (Al Si3) O8'
_cod_database_code 9012814
_amcsd_formula_title (CH3)4NAlSi3O8*H2O

loop_
_space_group_symop_operation_xyz
x,y,z
1/2+x,1/2+y,1/2+z
1/4-y,3/4-x,1/4+z
3/4-y,1/4-x,3/4+z
1/4+y,3/4+x,1/4-z
3/4+y,1/4+x,3/4-z
1/4+y,3/4-x,1/4-z
3/4+y,1/4-x,3/4-z
1/4-y,3/4+x,1/4+z
3/4-y,1/4+x,3/4+z
1/2+x,-y,1/2+z
+x,1/2-y,+z
1/2-x,y,1/2-z
-x,1/2+y,-z
1/2+x,y,1/2-z
+x,1/2+y,-z
1/2-x,-y,1/2+z
-x,1/2-y,+z
1/4+y,1/4+x,3/4+z
3/4+y,3/4+x,1/4+z
1/4-y,1/4-x,3/4-z
3/4-y,3/4-x,1/4-z
1/4-y,1/4+x,3/4-z
3/4-y,3/4+x,1/4-z
1/4+y,1/4-x,3/4+z
3/4+y,3/4-x,1/4+z
-x,y,z
1/2-x,1/2+y,1/2+z
x,-y,-z
1/2+x,1/2-y,1/2-z
-x,-y,-z
1/2-x,1/2-y,1/2-z

loop_
_atom_site_label
_atom_site_fract_x
_atom_site_fract_y
_atom_site_fract_z
_atom_site_occupancy
C1 0.14850 0.19150 0.35100 0.25000
C2 0.07800 0.21750 0.26150 0.25000
N 0.00000 0.25000 0.37500 1.00000
Al 0.14850 0.60150 0.12500 0.25000
Si 0.14850 0.60150 0.12500 0.75000
O1 0.00000 0.58200 0.17950 1.00000
O2 0.17850 0.50000 0.00000 1.00000

loop_
_cod_related_entry_id
_cod_related_entry_database
_cod_related_entry_code
1 AMCSD 0012671
